data_4134773
loop_
_publ_author_name
'Sorsche, Dieter'
'Miehlich, Matthias E.'
'Searles, Keith'
'Gouget, Guillaume'
'Zolnhofer, Eva M.'
'Fortier, Skye'
'Chen, Chun-Hsing'
'Gau, Michael'
'Carroll, Patrick J.'
'Murray, Christopher B.'
'Caulton, Kenneth G.'
'Khusniyarov, Marat M.'
'Meyer, Karsten'
'Mindiola, Daniel J.'

_publ_section_title
;
 Unusual Dinitrogen Binding and Electron Storage in Dinuclear Iron
 Complexes.
;
_journal_name_full 'Journal of the American Chemical Society'
_journal_paper_doi 10.1021/jacs.0c01488
_journal_year 2020
_chemical_formula_moiety 'C58 H82 Fe2 K2 N8, 3(C7 H8)'
_chemical_formula_sum 'C79 H106 Fe2 K2 N8'
_chemical_formula_weight 1357.61
_space_group_crystal_system monoclinic
_space_group_IT_number 15
_space_group_name_Hall '-C 2yc'
_space_group_name_H-M_alt 'C 1 2/c 1'
_atom_sites_solution_hydrogens geom
_atom_sites_solution_primary dual
_audit_creation_date 2019-05-20
_audit_creation_method
;
Olex2 1.2
(compiled 2018.05.29 svn.r3508 for OlexSys, GUI svn.r5506)
;
_cell_angle_alpha 90
_cell_angle_beta 99.689(6)
_cell_angle_gamma 90
_cell_formula_units_Z 4
_cell_length_a 23.887(4)
_cell_length_b 13.743(2)
_cell_length_c 23.071(4)
_cell_measurement_reflns_used 9119
_cell_measurement_temperature 100
_cell_measurement_theta_max 27.50
_cell_measurement_theta_min 2.27
_cell_volume 7466(2)
_computing_cell_refinement 'Bruker SAINT v8.34A'
_computing_data_collection 'Bruker APEX3 v2018.1-0'
_computing_data_reduction 'Bruker SAINT v8.34A'
_computing_publication_material 'Olex2 (Dolomanov et al., 2009)'
_computing_structure_refinement 'ShelXL (Sheldrick, 2015)'
_computing_structure_solution 'ShelXT (Sheldrick, 2015)'
_diffrn_ambient_temperature 100.0
_diffrn_measured_fraction_theta_full 1.000
_diffrn_measured_fraction_theta_max 0.988
_diffrn_measurement_device 'CCD area detector'
_diffrn_measurement_device_type 'Bruker APEXII'
_diffrn_measurement_method '\w and \f scans'
_diffrn_radiation_type MoK\a
_diffrn_radiation_wavelength 0.71073
_diffrn_reflns_av_R_equivalents 0.0393
_diffrn_reflns_av_unetI/netI 0.0235
_diffrn_reflns_Laue_measured_fraction_full 1.000
_diffrn_reflns_Laue_measured_fraction_max 0.988
_diffrn_reflns_limit_h_max 30
_diffrn_reflns_limit_h_min -30
_diffrn_reflns_limit_k_max 13
_diffrn_reflns_limit_k_min -17
_diffrn_reflns_limit_l_max 29
_diffrn_reflns_limit_l_min -29
_diffrn_reflns_number 93437
_diffrn_reflns_point_group_measured_fraction_full 1.000
_diffrn_reflns_point_group_measured_fraction_max 0.988
_diffrn_reflns_theta_full 25.242
_diffrn_reflns_theta_max 27.576
_diffrn_reflns_theta_min 1.716
_diffrn_source 'sealed tube'
_exptl_absorpt_coefficient_mu 0.547
_exptl_absorpt_correction_T_max 0.7456
_exptl_absorpt_correction_T_min 0.7059
_exptl_absorpt_correction_type multi-scan
_exptl_absorpt_process_details 'SADABS v2014/5'
_exptl_crystal_colour red
_exptl_crystal_density_diffrn 1.208
_exptl_crystal_description plate
_exptl_crystal_F_000 2904
_exptl_crystal_size_max 0.30
_exptl_crystal_size_mid 0.20
_exptl_crystal_size_min 0.07
_refine_diff_density_max 0.351
_refine_diff_density_min -0.302
_refine_diff_density_rms 0.055
_refine_ls_extinction_method none
_refine_ls_goodness_of_fit_ref 1.034
_refine_ls_hydrogen_treatment constr
_refine_ls_matrix_type full
_refine_ls_number_parameters 425
_refine_ls_number_reflns 8528
_refine_ls_number_restraints 0
_refine_ls_restrained_S_all 1.034
_refine_ls_R_factor_all 0.0410
_refine_ls_R_factor_gt 0.0299
_refine_ls_shift/su_max 0.002
_refine_ls_shift/su_mean 0.000
_refine_ls_structure_factor_coef Fsqd
_refine_ls_weighting_details 'w=1/[\s^2^(Fo^2^)+(0.0353P)^2^+6.8602P] where P=(Fo^2^+2Fc^2^)/3'
_refine_ls_weighting_scheme calc
_refine_ls_wR_factor_gt 0.0714
_refine_ls_wR_factor_ref 0.0760
_reflns_number_gt 7120
_reflns_number_total 8528
_reflns_threshold_expression 'I > 2\s(I)'
_cod_data_source_file ja0c01488_si_002.cif
_cod_data_source_block 9472
_cod_database_code 4134773
_shelx_shelxl_version_number 2018/3
_shelx_estimated_absorpt_t_max 0.963
_shelx_estimated_absorpt_t_min 0.853

loop_
_space_group_symop_operation_xyz
'x, y, z'
'-x, y, -z+1/2'
'x+1/2, y+1/2, z'
'-x+1/2, y+1/2, -z+1/2'
'-x, -y, -z'
'x, -y, z-1/2'
'-x+1/2, -y+1/2, -z'
'x+1/2, -y+1/2, z-1/2'

loop_
_atom_site_label
_atom_site_type_symbol
_atom_site_fract_x
_atom_site_fract_y
_atom_site_fract_z
_atom_site_U_iso_or_equiv
_atom_site_adp_type
_atom_site_occupancy
_atom_site_site_symmetry_order
_atom_site_calc_flag
_atom_site_refinement_flags_posn
_atom_site_refinement_flags_adp
_atom_site_refinement_flags_occupancy
_atom_site_disorder_assembly
_atom_site_disorder_group
Fe1 Fe 0.40435(2) 0.88430(2) 0.25696(2) 0.01213(6) Uani 1 1 d . . . . .
K1 K 0.47503(2) 0.83856(2) 0.13284(2) 0.01965(8) Uani 1 1 d . . . . .
N1 N 0.38239(5) 0.74118(8) 0.26012(5) 0.0137(2) Uani 1 1 d . . . . .
N2 N 0.35941(5) 0.86291(8) 0.17355(5) 0.0136(2) Uani 1 1 d . . . . .
N3 N 0.39884(5) 0.86812(8) 0.34409(5) 0.0131(2) Uani 1 1 d . . . . .
N4 N 0.47538(5) 0.92325(9) 0.25142(5) 0.0179(2) Uani 1 1 d . . . . .
C1 C 0.38024(6) 0.70180(10) 0.31352(6) 0.0156(3) Uani 1 1 d . . . . .
C2 C 0.35639(7) 0.60953(10) 0.31615(7) 0.0251(3) Uani 1 1 d . . . . .
H2 H 0.355513 0.579194 0.352986 0.030 Uiso 1 1 calc R . . . .
C3 C 0.33406(8) 0.56301(11) 0.26424(7) 0.0294(4) Uani 1 1 d . . . . .
H3 H 0.318020 0.499978 0.265694 0.035 Uiso 1 1 calc R . . . .
C4 C 0.33460(7) 0.60639(10) 0.21028(7) 0.0230(3) Uani 1 1 d . . . . .
H4 H 0.318646 0.574297 0.174860 0.028 Uiso 1 1 calc R . . . .
C5 C 0.35911(6) 0.69840(10) 0.20898(6) 0.0151(3) Uani 1 1 d . . . . .
C6 C 0.35818(5) 0.76383(9) 0.15853(6) 0.0135(3) Uani 1 1 d . . . . .
C7 C 0.35119(5) 0.75322(10) 0.09731(6) 0.0141(3) Uani 1 1 d . . . . .
C8 C 0.34624(6) 0.84978(10) 0.07501(6) 0.0153(3) Uani 1 1 d . . . . .
H8 H 0.332005 0.867492 0.033076 0.018 Uiso 1 1 calc R . . . .
C9 C 0.35054(5) 0.91389(9) 0.12221(6) 0.0140(3) Uani 1 1 d . . . . .
C10 C 0.34961(6) 0.66126(10) 0.06000(6) 0.0179(3) Uani 1 1 d . . . . .
C11 C 0.28990(7) 0.61612(11) 0.05047(7) 0.0271(3) Uani 1 1 d . . . . .
H11a H 0.289883 0.556043 0.027577 0.041 Uiso 1 1 calc GR . . . .
H11b H 0.262633 0.662203 0.029093 0.041 Uiso 1 1 calc GR . . . .
H11c H 0.279107 0.601322 0.088654 0.041 Uiso 1 1 calc GR . . . .
C12 C 0.39403(6) 0.58700(10) 0.08808(7) 0.0212(3) Uani 1 1 d . . . . .
H12a H 0.431715 0.617252 0.094433 0.032 Uiso 1 1 calc GR . . . .
H12b H 0.393919 0.530849 0.061872 0.032 Uiso 1 1 calc GR . . . .
H12c H 0.384808 0.565466 0.125859 0.032 Uiso 1 1 calc GR . . . .
C13 C 0.36377(8) 0.68609(12) -0.00084(7) 0.0315(4) Uani 1 1 d . . . . .
H13a H 0.401580 0.715707 0.003784 0.047 Uiso 1 1 calc GR . . . .
H13b H 0.335518 0.731916 -0.020858 0.047 Uiso 1 1 calc GR . . . .
H13c H 0.363235 0.626489 -0.024245 0.047 Uiso 1 1 calc GR . . . .
C14 C 0.34410(6) 1.02426(10) 0.12171(6) 0.0167(3) Uani 1 1 d . . . . .
C15 C 0.30529(7) 1.05469(11) 0.16495(7) 0.0284(3) Uani 1 1 d . . . . .
H15a H 0.268106 1.023599 0.153899 0.043 Uiso 1 1 calc GR . . . .
H15b H 0.300665 1.125561 0.163876 0.043 Uiso 1 1 calc GR . . . .
H15c H 0.322244 1.034417 0.204771 0.043 Uiso 1 1 calc GR . . . .
C16 C 0.40231(7) 1.07358(11) 0.13855(8) 0.0278(3) Uani 1 1 d . . . . .
H16a H 0.420490 1.050826 0.177446 0.042 Uiso 1 1 calc GR . . . .
H16b H 0.397252 1.144298 0.139500 0.042 Uiso 1 1 calc GR . . . .
H16c H 0.426309 1.057079 0.109449 0.042 Uiso 1 1 calc GR . . . .
C17 C 0.31762(7) 1.05957(11) 0.06027(7) 0.0264(3) Uani 1 1 d . . . . .
H17a H 0.342804 1.043172 0.032281 0.040 Uiso 1 1 calc GR . . . .
H17b H 0.312360 1.130261 0.060962 0.040 Uiso 1 1 calc GR . . . .
H17c H 0.280739 1.027898 0.048230 0.040 Uiso 1 1 calc GR . . . .
C18 C 0.39894(5) 0.77029(9) 0.36165(6) 0.0138(3) Uani 1 1 d . . . . .
C19 C 0.41284(6) 0.76425(10) 0.42311(6) 0.0157(3) Uani 1 1 d . . . . .
C20 C 0.42128(6) 0.86156(10) 0.44263(6) 0.0164(3) Uani 1 1 d . . . . .
H20 H 0.425696 0.883316 0.484519 0.020 Uiso 1 1 calc R . . . .
C21 C 0.41146(5) 0.92277(10) 0.39380(6) 0.0138(3) Uani 1 1 d . . . . .
C22 C 0.41378(6) 0.67681(10) 0.46418(6) 0.0190(3) Uani 1 1 d . . . . .
C23 C 0.35211(6) 0.64786(11) 0.46764(7) 0.0230(3) Uani 1 1 d . . . . .
H23a H 0.333197 0.701776 0.484359 0.035 Uiso 1 1 calc GR . . . .
H23b H 0.352138 0.590258 0.492687 0.035 Uiso 1 1 calc GR . . . .
H23c H 0.331775 0.633149 0.428089 0.035 Uiso 1 1 calc GR . . . .
C24 C 0.44736(7) 0.59065(11) 0.44501(7) 0.0283(4) Uani 1 1 d . . . . .
H24a H 0.433166 0.575389 0.403648 0.042 Uiso 1 1 calc GR . . . .
H24b H 0.442638 0.533789 0.469363 0.042 Uiso 1 1 calc GR . . . .
H24c H 0.487696 0.607805 0.449775 0.042 Uiso 1 1 calc GR . . . .
C25 C 0.44252(8) 0.70372(12) 0.52661(7) 0.0316(4) Uani 1 1 d . . . . .
H25a H 0.481020 0.727558 0.525671 0.047 Uiso 1 1 calc GR . . . .
H25b H 0.444436 0.646111 0.551910 0.047 Uiso 1 1 calc GR . . . .
H25c H 0.420473 0.754682 0.542175 0.047 Uiso 1 1 calc GR . . . .
C26 C 0.40565(6) 1.03315(10) 0.39353(6) 0.0162(3) Uani 1 1 d . . . . .
C27 C 0.34321(6) 1.05861(11) 0.39566(7) 0.0230(3) Uani 1 1 d . . . . .
H27a H 0.318981 1.033874 0.360197 0.034 Uiso 1 1 calc GR . . . .
H27b H 0.339044 1.129419 0.397653 0.034 Uiso 1 1 calc GR . . . .
H27c H 0.331879 1.028736 0.430482 0.034 Uiso 1 1 calc GR . . . .
C28 C 0.42194(7) 1.08030(10) 0.33885(7) 0.0253(3) Uani 1 1 d . . . . .
H28a H 0.461528 1.064575 0.336570 0.038 Uiso 1 1 calc GR . . . .
H28b H 0.417596 1.151038 0.341105 0.038 Uiso 1 1 calc GR . . . .
H28c H 0.397159 1.055564 0.303747 0.038 Uiso 1 1 calc GR . . . .
C29 C 0.44286(7) 1.07587(11) 0.44783(7) 0.0275(3) Uani 1 1 d . . . . .
H29a H 0.438990 1.146874 0.447370 0.041 Uiso 1 1 calc GR . . . .
H29b H 0.482612 1.058425 0.447653 0.041 Uiso 1 1 calc GR . . . .
H29c H 0.430875 1.049754 0.483322 0.041 Uiso 1 1 calc GR . . . .
C30 C 0.20057(7) 0.81554(11) 0.26511(8) 0.0273(3) Uani 1 1 d . . . . .
C31 C 0.25332(6) 0.82380(11) 0.30077(7) 0.0266(3) Uani 1 1 d . . . . .
H31 H 0.286726 0.818679 0.283697 0.032 Uiso 1 1 calc R . . . .
C32 C 0.25817(7) 0.83924(12) 0.36035(8) 0.0295(4) Uani 1 1 d . . . . .
H32 H 0.294684 0.843877 0.384007 0.035 Uiso 1 1 calc R . . . .
C33 C 0.20985(7) 0.84806(12) 0.38595(8) 0.0320(4) Uani 1 1 d . . . . .
H33 H 0.212996 0.858739 0.427051 0.038 Uiso 1 1 calc R . . . .
C34 C 0.15706(7) 0.84109(12) 0.35082(9) 0.0351(4) Uani 1 1 d . . . . .
H34 H 0.123750 0.847667 0.367924 0.042 Uiso 1 1 calc R . . . .
C35 C 0.15229(7) 0.82480(11) 0.29164(9) 0.0331(4) Uani 1 1 d . . . . .
H35 H 0.115674 0.819701 0.268246 0.040 Uiso 1 1 calc R . . . .
C36 C 0.19660(9) 0.79666(14) 0.20075(9) 0.0445(5) Uani 1 1 d . . . . .
H36a H 0.226617 0.832649 0.185832 0.067 Uiso 1 1 calc GR . . . .
H36b H 0.159434 0.818088 0.180027 0.067 Uiso 1 1 calc GR . . . .
H36c H 0.201128 0.726856 0.194182 0.067 Uiso 1 1 calc GR . . . .
C37 C 0.500000 0.45890(16) 0.250000 0.0264(5) Uani 1 2 d S T P . .
C38 C 0.49972(6) 0.40682(12) 0.19834(7) 0.0277(3) Uani 1 1 d . . . . .
H38 H 0.499670 0.440880 0.162498 0.033 Uiso 1 1 calc R . . . .
C39 C 0.49951(6) 0.30576(12) 0.19825(7) 0.0286(3) Uani 1 1 d . . . . .
H39 H 0.499020 0.271439 0.162429 0.034 Uiso 1 1 calc R . . . .
C40 C 0.500000 0.25484(16) 0.250000 0.0275(5) Uani 1 2 d S T P . .
H40 H 0.500001 0.185716 0.250001 0.033 Uiso 1 2 calc RS T P . .
C41 C 0.500000 0.56880(17) 0.250000 0.0378(6) Uani 1 2 d S T P . .
H41a H 0.499780 0.592573 0.209914 0.057 Uiso 0.5 1 calc R . . A -1
H41b H 0.466128 0.592573 0.264316 0.057 Uiso 0.5 1 calc R . . A -1
H41c H 0.534092 0.592573 0.275770 0.057 Uiso 0.5 1 calc R . . A -1

loop_
_atom_site_aniso_label
_atom_site_aniso_U_11
_atom_site_aniso_U_22
_atom_site_aniso_U_33
_atom_site_aniso_U_23
_atom_site_aniso_U_13
_atom_site_aniso_U_12
Fe1 0.01280(10) 0.01157(10) 0.01248(10) -0.00012(7) 0.00351(7) -0.00185(7)
K1 0.01456(15) 0.02493(16) 0.01981(15) -0.00509(12) 0.00392(11) -0.00218(12)
N1 0.0155(5) 0.0112(5) 0.0156(6) -0.0006(4) 0.0056(4) 0.0003(4)
N2 0.0133(5) 0.0116(5) 0.0161(6) -0.0015(4) 0.0031(4) -0.0008(4)
N3 0.0135(5) 0.0118(5) 0.0146(5) 0.0001(4) 0.0041(4) -0.0010(4)
N4 0.0152(5) 0.0255(6) 0.0132(5) 0.0001(5) 0.0028(4) -0.0019(5)
C1 0.0176(7) 0.0135(6) 0.0168(7) 0.0007(5) 0.0065(5) 0.0020(5)
C2 0.0423(9) 0.0154(7) 0.0198(7) 0.0017(6) 0.0118(7) -0.0058(6)
C3 0.0507(10) 0.0128(7) 0.0272(8) -0.0039(6) 0.0141(7) -0.0124(7)
C4 0.0343(9) 0.0158(7) 0.0203(7) -0.0053(6) 0.0086(6) -0.0070(6)
C5 0.0154(6) 0.0142(6) 0.0168(7) -0.0023(5) 0.0061(5) 0.0004(5)
C6 0.0130(6) 0.0116(6) 0.0161(6) -0.0023(5) 0.0031(5) -0.0008(5)
C7 0.0118(6) 0.0150(6) 0.0155(6) -0.0024(5) 0.0019(5) -0.0009(5)
C8 0.0146(6) 0.0162(6) 0.0144(6) -0.0004(5) 0.0004(5) -0.0007(5)
C9 0.0116(6) 0.0141(6) 0.0159(6) -0.0002(5) 0.0015(5) 0.0002(5)
C10 0.0225(7) 0.0153(6) 0.0157(7) -0.0046(5) 0.0025(5) -0.0013(6)
C11 0.0256(8) 0.0200(7) 0.0320(8) -0.0072(7) -0.0060(7) -0.0037(6)
C12 0.0234(7) 0.0172(7) 0.0237(7) -0.0047(6) 0.0063(6) 0.0022(6)
C13 0.0561(11) 0.0210(8) 0.0192(8) -0.0042(6) 0.0112(7) 0.0016(7)
C14 0.0192(7) 0.0123(6) 0.0178(7) -0.0002(5) 0.0008(5) 0.0009(5)
C15 0.0386(9) 0.0172(7) 0.0323(9) 0.0002(6) 0.0146(7) 0.0081(7)
C16 0.0262(8) 0.0160(7) 0.0378(9) 0.0030(7) -0.0041(7) -0.0041(6)
C17 0.0366(9) 0.0169(7) 0.0228(8) 0.0017(6) -0.0030(7) 0.0041(6)
C18 0.0138(6) 0.0118(6) 0.0170(7) 0.0013(5) 0.0057(5) -0.0007(5)
C19 0.0144(6) 0.0169(7) 0.0164(7) 0.0029(5) 0.0044(5) -0.0007(5)
C20 0.0160(7) 0.0195(7) 0.0140(6) 0.0001(5) 0.0033(5) -0.0019(5)
C21 0.0122(6) 0.0153(6) 0.0146(6) -0.0010(5) 0.0039(5) -0.0015(5)
C22 0.0226(7) 0.0180(7) 0.0168(7) 0.0048(5) 0.0044(6) -0.0010(6)
C23 0.0254(8) 0.0222(7) 0.0235(8) 0.0058(6) 0.0100(6) -0.0017(6)
C24 0.0310(9) 0.0235(8) 0.0327(9) 0.0110(7) 0.0119(7) 0.0076(7)
C25 0.0431(10) 0.0289(8) 0.0200(8) 0.0101(7) -0.0029(7) -0.0080(7)
C26 0.0176(7) 0.0137(6) 0.0176(7) -0.0029(5) 0.0037(5) -0.0015(5)
C27 0.0221(7) 0.0198(7) 0.0279(8) 0.0012(6) 0.0066(6) 0.0034(6)
C28 0.0358(9) 0.0142(7) 0.0294(8) 0.0015(6) 0.0156(7) 0.0002(6)
C29 0.0290(8) 0.0202(7) 0.0304(8) -0.0082(6) -0.0029(7) 0.0000(6)
C30 0.0265(8) 0.0137(7) 0.0408(9) 0.0021(7) 0.0032(7) -0.0007(6)
C31 0.0183(7) 0.0223(7) 0.0405(9) 0.0001(7) 0.0088(7) 0.0013(6)
C32 0.0222(8) 0.0261(8) 0.0402(10) 0.0014(7) 0.0056(7) -0.0033(6)
C33 0.0365(9) 0.0213(8) 0.0418(10) 0.0014(7) 0.0174(8) -0.0008(7)
C34 0.0254(9) 0.0240(8) 0.0604(12) 0.0087(8) 0.0204(8) 0.0022(7)
C35 0.0165(7) 0.0220(8) 0.0595(12) 0.0101(8) 0.0030(7) -0.0031(6)
C36 0.0472(11) 0.0362(10) 0.0467(11) -0.0082(9) -0.0019(9) -0.0054(9)
C37 0.0130(10) 0.0254(11) 0.0390(13) 0.000 -0.0006(9) 0.000
C38 0.0186(7) 0.0334(9) 0.0305(9) 0.0061(7) 0.0024(6) 0.0023(6)
C39 0.0199(8) 0.0334(9) 0.0317(9) -0.0053(7) 0.0024(6) 0.0039(7)
C40 0.0199(11) 0.0235(11) 0.0375(13) 0.000 0.0005(9) 0.000
C41 0.0286(13) 0.0266(12) 0.0546(16) 0.000 -0.0038(11) 0.000

loop_
_atom_type_symbol
_atom_type_description
_atom_type_scat_dispersion_real
_atom_type_scat_dispersion_imag
_atom_type_scat_source
C C 0.0033 0.0016 'International Tables Vol C Tables 4.2.6.8 and 6.1.1.4'
H H 0.0000 0.0000 'International Tables Vol C Tables 4.2.6.8 and 6.1.1.4'
Fe Fe 0.3463 0.8444 'International Tables Vol C Tables 4.2.6.8 and 6.1.1.4'
K K 0.2009 0.2494 'International Tables Vol C Tables 4.2.6.8 and 6.1.1.4'
N N 0.0061 0.0033 'International Tables Vol C Tables 4.2.6.8 and 6.1.1.4'

loop_
_geom_angle_atom_site_label_1
_geom_angle_atom_site_label_2
_geom_angle_atom_site_label_3
_geom_angle
_geom_angle_site_symmetry_1
_geom_angle_site_symmetry_3
_geom_angle_publ_flag
K1 Fe1 K1 96.033(16) 2_655 . ?
N1 Fe1 K1 89.22(3) . 2_655 ?
N1 Fe1 K1 91.02(3) . . ?
N1 Fe1 N2 78.41(4) . . ?
N1 Fe1 N3 78.52(4) . . ?
N2 Fe1 K1 58.33(3) . . ?
N2 Fe1 K1 150.78(3) . 2_655 ?
N3 Fe1 K1 57.21(3) . 2_655 ?
N3 Fe1 K1 150.92(3) . . ?
N3 Fe1 N2 142.32(4) . . ?
N4 Fe1 K1 56.34(4) . 2_655 ?
N4 Fe1 K1 54.92(4) . . ?
N4 Fe1 N1 122.62(5) . . ?
N4 Fe1 N2 108.93(5) . . ?
N4 Fe1 N3 108.56(5) . . ?
N2 K1 C6 26.15(3) . . ?
N2 K1 C7 43.22(3) . . ?
N2 K1 C8 42.34(3) . . ?
N2 K1 C9 25.36(3) . . ?
N2 K1 C18 157.50(3) . 2_655 ?
N2 K1 C19 166.90(3) . 2_655 ?
N2 K1 C20 161.58(3) . 2_655 ?
N2 K1 C21 151.37(3) . 2_655 ?
N3 K1 N2 148.96(3) 2_655 . ?
N3 K1 C6 156.14(3) 2_655 . ?
N3 K1 C7 164.92(3) 2_655 . ?
N3 K1 C8 162.00(3) 2_655 . ?
N3 K1 C9 152.30(3) 2_655 . ?
N3 K1 C18 26.34(3) 2_655 2_655 ?
N3 K1 C19 42.18(3) 2_655 2_655 ?
N3 K1 C20 41.72(3) 2_655 2_655 ?
N3 K1 C21 25.71(3) 2_655 2_655 ?
N4 K1 N2 85.74(3) 2_655 . ?
N4 K1 N2 62.65(3) . . ?
N4 K1 N3 86.36(3) . 2_655 ?
N4 K1 N3 63.29(3) 2_655 2_655 ?
N4 K1 N4 23.09(4) 2_655 . ?
N4 K1 C6 101.08(3) 2_655 . ?
N4 K1 C6 79.52(3) . . ?
N4 K1 C7 103.98(3) . . ?
N4 K1 C7 126.37(3) 2_655 . ?
N4 K1 C8 125.16(3) 2_655 . ?
N4 K1 C8 102.84(3) . . ?
N4 K1 C9 78.30(3) . . ?
N4 K1 C9 99.86(3) 2_655 . ?
N4 K1 C18 81.13(3) 2_655 2_655 ?
N4 K1 C18 103.06(3) . 2_655 ?
N4 K1 C19 126.89(3) . 2_655 ?
N4 K1 C19 104.12(3) 2_655 2_655 ?
N4 K1 C20 102.55(4) 2_655 2_655 ?
N4 K1 C20 124.52(3) . 2_655 ?
N4 K1 C21 78.60(3) 2_655 2_655 ?
N4 K1 C21 99.74(3) . 2_655 ?
C6 K1 C7 25.77(3) . . ?
C6 K1 C8 41.82(4) . . ?
C6 K1 C18 140.95(4) . 2_655 ?
C6 K1 C19 140.99(4) . 2_655 ?
C6 K1 C20 155.92(4) . 2_655 ?
C7 K1 C19 124.45(4) . 2_655 ?
C7 K1 C20 131.07(4) . 2_655 ?
C8 K1 C7 26.05(3) . . ?
C8 K1 C19 130.18(4) . 2_655 ?
C8 K1 C20 122.91(4) . 2_655 ?
C9 K1 C6 41.70(3) . . ?
C9 K1 C7 42.62(3) . . ?
C9 K1 C8 25.66(3) . . ?
C9 K1 C18 177.05(4) . 2_655 ?
C9 K1 C19 153.05(4) . 2_655 ?
C9 K1 C20 136.28(4) . 2_655 ?
C18 K1 C7 138.60(4) 2_655 . ?
C18 K1 C8 153.65(4) 2_655 . ?
C18 K1 C19 24.88(3) 2_655 2_655 ?
C18 K1 C20 40.82(3) 2_655 2_655 ?
C20 K1 C19 24.75(3) 2_655 2_655 ?
C21 K1 C6 177.22(4) 2_655 . ?
C21 K1 C7 153.92(4) 2_655 . ?
C21 K1 C8 136.28(4) 2_655 . ?
C21 K1 C9 135.55(4) 2_655 . ?
C21 K1 C18 41.81(3) 2_655 2_655 ?
C21 K1 C19 41.37(3) 2_655 2_655 ?
C21 K1 C20 25.07(3) 2_655 2_655 ?
C1 N1 Fe1 117.84(9) . . ?
C5 N1 Fe1 117.32(9) . . ?
C5 N1 C1 123.17(11) . . ?
Fe1 N2 K1 86.98(4) . . ?
C6 N2 Fe1 110.78(8) . . ?
C6 N2 K1 78.58(7) . . ?
C9 N2 Fe1 135.99(9) . . ?
C9 N2 K1 78.87(7) . . ?
C9 N2 C6 106.89(11) . . ?
Fe1 N3 K1 87.72(4) . 2_655 ?
C18 N3 Fe1 112.94(8) . . ?
C18 N3 K1 82.31(7) . 2_655 ?
C21 N3 Fe1 136.47(9) . . ?
C21 N3 K1 81.47(7) . 2_655 ?
C21 N3 C18 107.20(11) . . ?
Fe1 N4 K1 95.29(5) . . ?
Fe1 N4 K1 93.30(4) . 2_655 ?
K1 N4 K1 127.81(4) 2_655 . ?
N4 N4 Fe1 162.71(4) 2_655 . ?
N4 N4 K1 78.39(10) 2_655 . ?
N4 N4 K1 78.52(10) 2_655 2_655 ?
N1 C1 C2 118.75(13) . . ?
N1 C1 C18 112.26(11) . . ?
C2 C1 C18 128.65(12) . . ?
C3 C2 C1 118.89(13) . . ?
C4 C3 C2 121.32(14) . . ?
C3 C4 C5 118.52(13) . . ?
N1 C5 C4 119.21(12) . . ?
N1 C5 C6 112.01(11) . . ?
C4 C5 C6 128.41(13) . . ?
N2 C6 K1 75.27(7) . . ?
N2 C6 C5 113.66(11) . . ?
C5 C6 K1 117.20(8) . . ?
C7 C6 K1 78.56(8) . . ?
C7 C6 N2 110.10(11) . . ?
C7 C6 C5 135.94(12) . . ?
C6 C7 K1 75.67(7) . . ?
C6 C7 C8 104.85(11) . . ?
C6 C7 C10 129.94(12) . . ?
C8 C7 K1 76.38(7) . . ?
C8 C7 C10 125.21(12) . . ?
C10 C7 K1 112.76(8) . . ?
C7 C8 K1 77.57(7) . . ?
C9 C8 K1 76.16(8) . . ?
C9 C8 C7 108.50(12) . . ?
N2 C9 K1 75.77(7) . . ?
N2 C9 C8 109.60(12) . . ?
N2 C9 C14 121.28(12) . . ?
C8 C9 K1 78.18(8) . . ?
C8 C9 C14 129.06(12) . . ?
C14 C9 K1 115.12(8) . . ?
C7 C10 C11 110.44(12) . . ?
C7 C10 C12 111.28(11) . . ?
C7 C10 C13 110.06(12) . . ?
C12 C10 C11 110.54(12) . . ?
C12 C10 C13 106.89(12) . . ?
C13 C10 C11 107.49(13) . . ?
C9 C14 C15 109.79(11) . . ?
C9 C14 C16 110.56(11) . . ?
C9 C14 C17 110.36(11) . . ?
C15 C14 C16 109.65(13) . . ?
C15 C14 C17 108.40(12) . . ?
C17 C14 C16 108.03(12) . . ?
N3 C18 K1 71.35(7) . 2_655 ?
N3 C18 C1 114.24(11) . . ?
C1 C18 K1 112.99(8) . 2_655 ?
C19 C18 K1 85.09(8) . 2_655 ?
C19 C18 N3 109.68(11) . . ?
C19 C18 C1 135.81(12) . . ?
C18 C19 K1 70.03(7) . 2_655 ?
C18 C19 C20 105.23(11) . . ?
C18 C19 C22 130.49(12) . . ?
C20 C19 K1 75.66(7) . 2_655 ?
C20 C19 C22 124.02(12) . . ?
C22 C19 K1 123.62(9) . 2_655 ?
C19 C20 K1 79.60(8) . 2_655 ?
C21 C20 K1 70.60(7) . 2_655 ?
C21 C20 C19 108.52(12) . . ?
N3 C21 K1 72.81(7) . 2_655 ?
N3 C21 C20 109.34(12) . . ?
N3 C21 C26 122.59(12) . . ?
C20 C21 K1 84.33(8) . 2_655 ?
C20 C21 C26 127.39(12) . . ?
C26 C21 K1 116.91(8) . 2_655 ?
C19 C22 C23 108.71(11) . . ?
C19 C22 C24 112.42(12) . . ?
C19 C22 C25 110.51(12) . . ?
C24 C22 C23 111.47(12) . . ?
C25 C22 C23 107.12(12) . . ?
C25 C22 C24 106.47(13) . . ?
C21 C26 C27 108.30(11) . . ?
C21 C26 C28 113.00(11) . . ?
C21 C26 C29 109.86(12) . . ?
C28 C26 C27 108.23(12) . . ?
C28 C26 C29 108.73(12) . . ?
C29 C26 C27 108.64(12) . . ?
C31 C30 C35 117.77(16) . . ?
C31 C30 C36 120.15(16) . . ?
C35 C30 C36 122.08(16) . . ?
C32 C31 C30 121.30(15) . . ?
C31 C32 C33 120.16(16) . . ?
C34 C33 C32 119.11(17) . . ?
C35 C34 C33 120.68(16) . . ?
C34 C35 C30 120.98(16) . . ?
C38 C37 C38 118.0(2) 2_655 . ?
C38 C37 C41 121.01(10) 2_655 . ?
C38 C37 C41 121.01(10) . . ?
C39 C38 C37 121.05(16) . . ?
C40 C39 C38 120.37(16) . . ?
C39 C40 C39 119.2(2) . 2_655 ?

loop_
_geom_bond_atom_site_label_1
_geom_bond_atom_site_label_2
_geom_bond_distance
_geom_bond_site_symmetry_2
_geom_bond_publ_flag
Fe1 K1 3.5629(6) 2_655 ?
Fe1 K1 3.6159(6) . ?
Fe1 N1 2.0400(11) . ?
Fe1 N2 2.0608(12) . ?
Fe1 N3 2.0485(12) . ?
Fe1 N4 1.8041(12) . ?
K1 N2 3.0815(12) . ?
K1 N3 2.9976(12) 2_655 ?
K1 N4 2.9718(13) . ?
K1 N4 2.9704(13) 2_655 ?
K1 C6 3.1233(14) . ?
K1 C7 3.1596(14) . ?
K1 C8 3.1444(14) . ?
K1 C9 3.1192(14) . ?
K1 C18 3.1353(14) 2_655 ?
K1 C19 3.3236(14) 2_655 ?
K1 C20 3.2738(14) 2_655 ?
K1 C21 3.1030(14) 2_655 ?
N1 C1 1.3545(17) . ?
N1 C5 1.3512(17) . ?
N2 C6 1.4042(16) . ?
N2 C9 1.3616(17) . ?
N3 C18 1.4040(16) . ?
N3 C21 1.3615(17) . ?
N4 N4 1.189(2) 2_655 ?
C1 C2 1.3956(19) . ?
C1 C18 1.4669(19) . ?
C2 C3 1.383(2) . ?
C3 C4 1.382(2) . ?
C4 C5 1.3959(19) . ?
C5 C6 1.4681(19) . ?
C6 C7 1.4016(18) . ?
C7 C8 1.4211(19) . ?
C7 C10 1.5259(18) . ?
C8 C9 1.3911(19) . ?
C9 C14 1.5244(18) . ?
C10 C11 1.537(2) . ?
C10 C12 1.535(2) . ?
C10 C13 1.536(2) . ?
C14 C15 1.530(2) . ?
C14 C16 1.537(2) . ?
C14 C17 1.531(2) . ?
C18 C19 1.4033(19) . ?
C19 C20 1.4146(19) . ?
C19 C22 1.5281(18) . ?
C20 C21 1.3939(19) . ?
C21 C26 1.5233(18) . ?
C22 C23 1.541(2) . ?
C22 C24 1.536(2) . ?
C22 C25 1.533(2) . ?
C26 C27 1.5410(19) . ?
C26 C28 1.5256(19) . ?
C26 C29 1.526(2) . ?
C30 C31 1.389(2) . ?
C30 C35 1.399(2) . ?
C30 C36 1.495(3) . ?
C31 C32 1.376(2) . ?
C32 C33 1.387(2) . ?
C33 C34 1.383(3) . ?
C34 C35 1.369(3) . ?
C37 C38 1.389(2) . ?
C37 C38 1.389(2) 2_655 ?
C37 C41 1.510(3) . ?
C38 C39 1.389(2) . ?
C39 C40 1.382(2) . ?
